data_2008357
loop_
_publ_author_name
'Hoong-Kun Fun'
'Kandasamy Chinnakali'
'Ibrahim Abdul Razak'
'Zhong-Lin Lu'
'Bei-Sheng Kang'

_publ_section_title
;
 <i>p</i>-Hydroxybenzaldehyde nicotinoylhydrazone monohydrate
;
_journal_issue 4
_journal_name_full 'Acta Crystallographica Section C'
_journal_page_first 574
_journal_page_last 576
_journal_paper_doi 10.1107/S0108270198015893
_journal_volume 55
_journal_year 1999
_chemical_formula_moiety 'C13 H11 N3 O2,H2 O'
_chemical_formula_sum 'C13 H13 N3 O3'
_chemical_formula_weight 259.26
_chemical_name_systematic
;
p-Hydroxybenzaldehyde nicotinoylhydrazone monohydrate
;
_space_group_IT_number 15
_symmetry_cell_setting monoclinic
_symmetry_space_group_name_Hall '-C 2yc'
_symmetry_space_group_name_H-M 'C 1 2/c 1'
_audit_creation_method SHELXL-97
_cell_angle_alpha 90.00
_cell_angle_beta 91.1260(10)
_cell_angle_gamma 90.00
_cell_formula_units_Z 8
_cell_length_a 27.7745(12)
_cell_length_b 7.3270(3)
_cell_length_c 11.9575(5)
_cell_measurement_reflns_used 3324
_cell_measurement_temperature 293(2)
_cell_measurement_theta_max 30.00
_cell_measurement_theta_min 3.34
_cell_volume 2432.93(18)
_computing_cell_refinement 'SAINT (Siemens, 1996a)'
_computing_data_collection 'SMART (Siemens, 1996b)'
_computing_data_reduction SAINT
_computing_molecular_graphics SHELXTL
_computing_publication_material 'SHELXTL and PARST (Nardelli, 1995)'
_computing_structure_refinement SHELXTL
_computing_structure_solution 'SHELXTL (Sheldrick, 1996)'
_diffrn_ambient_temperature 293(2)
_diffrn_measurement_device
;
Siemens SMART CCD area-detector diffractometer
;
_diffrn_measurement_method '\w scans'
_diffrn_radiation_monochromator graphite
_diffrn_radiation_source 'fine-focus sealed tube'
_diffrn_radiation_type MoK\a
_diffrn_radiation_wavelength 0.71073
_diffrn_reflns_av_R_equivalents 0.0440
_diffrn_reflns_av_sigmaI/netI 0.0630
_diffrn_reflns_limit_h_max 38
_diffrn_reflns_limit_h_min -38
_diffrn_reflns_limit_k_max 10
_diffrn_reflns_limit_k_min 0
_diffrn_reflns_limit_l_max 16
_diffrn_reflns_limit_l_min 0
_diffrn_reflns_number 8816
_diffrn_reflns_theta_max 30.00
_diffrn_reflns_theta_min 3.34
_exptl_absorpt_coefficient_mu 0.103
_exptl_absorpt_correction_type none
_exptl_crystal_colour yellow
_exptl_crystal_density_diffrn 1.416
_exptl_crystal_density_method 'not measured'
_exptl_crystal_description plate
_exptl_crystal_F_000 1088
_exptl_crystal_size_max 0.52
_exptl_crystal_size_mid 0.28
_exptl_crystal_size_min 0.04
_refine_diff_density_max 0.285
_refine_diff_density_min -0.210
_refine_ls_extinction_coef 0.0014(3)
_refine_ls_extinction_method 'SHELXTL (Sheldrick, 1996)'
_refine_ls_goodness_of_fit_ref 1.058
_refine_ls_hydrogen_treatment refall
_refine_ls_matrix_type full
_refine_ls_number_parameters 226
_refine_ls_number_reflns 3479
_refine_ls_number_restraints 0
_refine_ls_restrained_S_all 1.058
_refine_ls_R_factor_all 0.1211
_refine_ls_R_factor_gt 0.0639
_refine_ls_shift/su_max 0.000
_refine_ls_shift/su_mean 0.000
_refine_ls_structure_factor_coef Fsqd
_refine_ls_weighting_details 'w = 1/[\s^2^(Fo^2^)+(0.0345P)^2^+3.0789P] where P=(Fo^2^+2Fc^2^)/3'
_refine_ls_weighting_scheme calc
_refine_ls_wR_factor_ref 0.1460
_reflns_number_gt 2101
_reflns_number_total 3479
_reflns_threshold_expression I>2\s(I)
_cod_data_source_file fr1156.cif
_cod_data_source_block lg004m
_cod_depositor_comments
;
The following automatic conversions were performed:

'_refine_ls_weighting_scheme' value 'calc w =
1/[\s^2^(Fo^2^)+(0.0345P)^2^+3.0789P] where P=(Fo^2^+2Fc^2^)/3' was
changed to 'calc'. New tag '_refine_ls_weighting_details' was
created. The value of the new tag was set to 'w =
1/[\s^2^(Fo^2^)+(0.0345P)^2^+3.0789P] where P=(Fo^2^+2Fc^2^)/3'.

Automatic conversion script
Id: cif_fix_values 3143 2015-03-26 13:38:13Z robertas 
;
_cod_original_sg_symbol_H-M 'C 2/c'
_cod_database_code 2008357
_cod_database_fobs_code 2008357

loop_
_symmetry_equiv_pos_as_xyz
'x, y, z'
'-x, y, -z+1/2'
'-x, -y, -z'
'x, -y, z+1/2'
'x+1/2, y+1/2, z'
'-x+1/2, y+1/2, -z+1/2'
'-x+1/2, -y+1/2, -z'
'x+1/2, -y+1/2, z+1/2'

loop_
_atom_site_label
_atom_site_fract_x
_atom_site_fract_y
_atom_site_fract_z
_atom_site_U_iso_or_equiv
_atom_site_adp_type
_atom_site_calc_flag
_atom_site_refinement_flags
_atom_site_occupancy
_atom_site_disorder_assembly
_atom_site_disorder_group
_atom_site_type_symbol
O1 0.43270(5) 0.3560(3) 0.63103(12) 0.0479(5) Uani d . 1 . . O
O2 0.73755(6) 0.0810(3) 0.62309(15) 0.0498(5) Uani d . 1 . . O
N1 0.30241(6) 0.4364(3) 0.47540(16) 0.0393(5) Uani d . 1 . . N
N2 0.47055(6) 0.2783(3) 0.47257(15) 0.0330(4) Uani d . 1 . . N
N3 0.51378(6) 0.2480(3) 0.52988(14) 0.0326(4) Uani d . 1 . . N
C1 0.29703(8) 0.3908(4) 0.3676(2) 0.0411(6) Uani d . 1 . . C
C2 0.33377(8) 0.3261(4) 0.30387(19) 0.0389(6) Uani d . 1 . . C
C3 0.37912(7) 0.3058(3) 0.35192(18) 0.0344(5) Uani d . 1 . . C
C4 0.38574(7) 0.3519(3) 0.46353(16) 0.0271(4) Uani d . 1 . . C
C5 0.34643(7) 0.4160(3) 0.52094(18) 0.0333(5) Uani d . 1 . . C
C6 0.43179(7) 0.3308(3) 0.52966(17) 0.0290(4) Uani d . 1 . . C
C7 0.54774(7) 0.1918(3) 0.46849(18) 0.0305(5) Uani d . 1 . . C
C8 0.59630(7) 0.1566(3) 0.51265(17) 0.0278(4) Uani d . 1 . . C
C9 0.61075(7) 0.1980(3) 0.62275(18) 0.0325(5) Uani d . 1 . . C
C10 0.65769(7) 0.1705(3) 0.65779(18) 0.0341(5) Uani d . 1 . . C
C11 0.69169(7) 0.1017(3) 0.58467(18) 0.0327(5) Uani d . 1 . . C
C12 0.67745(7) 0.0577(3) 0.47581(18) 0.0333(5) Uani d . 1 . . C
C13 0.63022(7) 0.0847(3) 0.44081(18) 0.0310(5) Uani d . 1 . . C
O1W 0.5000 0.0357(5) 0.7500 0.0752(11) Uani d S 1 . . O
O2W 0.5000 0.4297(4) 0.2500 0.0459(6) Uani d S 1 . . O
H1 0.2649(9) 0.405(3) 0.334(2) 0.050(7) Uiso d . 1 . . H
H2 0.3272(8) 0.295(3) 0.226(2) 0.045(7) Uiso d . 1 . . H
H3 0.4051(8) 0.257(3) 0.310(2) 0.041(7) Uiso d . 1 . . H
H5 0.3495(8) 0.445(3) 0.5977(19) 0.035(6) Uiso d . 1 . . H
H7 0.5424(8) 0.167(3) 0.388(2) 0.043(7) Uiso d . 1 . . H
H9 0.5888(7) 0.249(3) 0.6723(18) 0.029(6) Uiso d . 1 . . H
H10 0.6692(8) 0.199(3) 0.737(2) 0.042(6) Uiso d . 1 . . H
H12 0.7015(9) 0.010(3) 0.424(2) 0.044(7) Uiso d . 1 . . H
H13 0.6202(8) 0.050(3) 0.3637(19) 0.035(6) Uiso d . 1 . . H
H1N2 0.4706(9) 0.276(4) 0.400(2) 0.052(8) Uiso d . 1 . . H
H1O2 0.7563(11) 0.039(5) 0.569(3) 0.081(11) Uiso d . 1 . . H
H1W1 0.5008(18) 0.107(6) 0.694(3) 0.146(19) Uiso d . 1 . . H
H1W2 0.5197(10) 0.506(4) 0.286(2) 0.071(10) Uiso d . 1 . . H

loop_
_atom_site_aniso_label
_atom_site_aniso_U_11
_atom_site_aniso_U_22
_atom_site_aniso_U_33
_atom_site_aniso_U_12
_atom_site_aniso_U_13
_atom_site_aniso_U_23
O1 0.0303(8) 0.0876(14) 0.0258(8) 0.0040(8) -0.0006(6) -0.0052(8)
O2 0.0250(8) 0.0814(14) 0.0427(10) 0.0112(8) -0.0056(7) -0.0091(10)
N1 0.0255(9) 0.0523(13) 0.0400(11) 0.0081(8) 0.0003(7) -0.0023(10)
N2 0.0204(8) 0.0518(12) 0.0266(9) 0.0055(8) -0.0023(7) 0.0019(9)
N3 0.0225(8) 0.0446(11) 0.0306(9) 0.0031(8) -0.0029(7) 0.0022(8)
C1 0.0267(10) 0.0548(16) 0.0415(13) 0.0070(10) -0.0075(9) -0.0048(11)
C2 0.0338(11) 0.0520(16) 0.0306(11) 0.0047(10) -0.0040(9) -0.0049(11)
C3 0.0264(10) 0.0462(14) 0.0307(11) 0.0042(9) 0.0031(8) -0.0034(10)
C4 0.0227(9) 0.0312(11) 0.0273(10) 0.0016(8) -0.0004(7) 0.0016(8)
C5 0.0280(10) 0.0437(13) 0.0284(11) 0.0032(9) 0.0012(8) -0.0027(10)
C6 0.0224(9) 0.0370(12) 0.0277(10) 0.0003(8) -0.0003(7) 0.0032(9)
C7 0.0252(9) 0.0367(12) 0.0295(11) 0.0003(9) -0.0005(8) 0.0013(9)
C8 0.0210(9) 0.0322(11) 0.0303(10) 0.0018(8) 0.0008(7) 0.0020(9)
C9 0.0270(10) 0.0412(13) 0.0296(11) 0.0053(9) 0.0062(8) -0.0044(10)
C10 0.0296(10) 0.0449(14) 0.0278(11) 0.0026(9) -0.0014(8) -0.0026(10)
C11 0.0229(9) 0.0416(13) 0.0336(11) 0.0031(9) -0.0020(8) 0.0029(10)
C12 0.0255(10) 0.0436(14) 0.0311(11) 0.0056(9) 0.0059(8) -0.0029(10)
C13 0.0280(10) 0.0376(13) 0.0274(11) 0.0009(9) -0.0016(8) -0.0013(9)
O1W 0.124(3) 0.051(2) 0.0496(19) 0.000 -0.0203(19) 0.000
O2W 0.0506(15) 0.0480(16) 0.0387(14) 0.000 -0.0084(11) 0.000

loop_
_atom_type_symbol
_atom_type_description
_atom_type_scat_dispersion_real
_atom_type_scat_dispersion_imag
_atom_type_scat_source
C C 0.0033 0.0016 'International Tables Vol C Tables 4.2.6.8 and 6.1.1.4'
H H 0.0000 0.0000 'International Tables Vol C Tables 4.2.6.8 and 6.1.1.4'
N N 0.0061 0.0033 'International Tables Vol C Tables 4.2.6.8 and 6.1.1.4'
O O 0.0106 0.0060 'International Tables Vol C Tables 4.2.6.8 and 6.1.1.4'

loop_
_geom_angle_atom_site_label_1
_geom_angle_atom_site_label_2
_geom_angle_atom_site_label_3
_geom_angle
C11 O2 H1O2 111(2)
C5 N1 C1 116.66(19)
C6 N2 N3 119.28(18)
C6 N2 H1N2 121.9(17)
N3 N2 H1N2 118.3(17)
C7 N3 N2 114.18(17)
N1 C1 C2 123.5(2)
N1 C1 H1 116.7(15)
C2 C1 H1 119.8(15)
C1 C2 C3 119.3(2)
C1 C2 H2 119.0(14)
C3 C2 H2 121.7(14)
C2 C3 C4 118.5(2)
C2 C3 H3 120.7(14)
C4 C3 H3 120.8(14)
C5 C4 C3 118.02(18)
C5 C4 C6 116.55(18)
C3 C4 C6 125.37(18)
N1 C5 C4 124.1(2)
N1 C5 H5 115.9(13)
C4 C5 H5 120.0(13)
O1 C6 N2 123.03(18)
O1 C6 C4 120.46(18)
N2 C6 C4 116.48(18)
N3 C7 C8 122.46(19)
N3 C7 H7 121.5(14)
C8 C7 H7 116.0(14)
C13 C8 C9 118.50(18)
C13 C8 C7 118.37(18)
C9 C8 C7 123.09(18)
C10 C9 C8 120.39(19)
C10 C9 H9 119.4(13)
C8 C9 H9 120.2(13)
C9 C10 C11 120.76(19)
C9 C10 H10 122.2(13)
C11 C10 H10 117.0(13)
O2 C11 C12 122.68(19)
O2 C11 C10 118.17(19)
C12 C11 C10 119.15(18)
C13 C12 C11 120.04(19)
C13 C12 H12 120.6(14)
C11 C12 H12 119.4(14)
C12 C13 C8 121.13(19)
C12 C13 H13 119.4(13)
C8 C13 H13 119.5(13)

loop_
_geom_bond_atom_site_label_1
_geom_bond_atom_site_label_2
_geom_bond_site_symmetry_2
_geom_bond_distance
_geom_bond_publ_flag
O1 C6 . 1.226(2) yes
O2 C11 . 1.354(2) yes
O2 H1O2 . 0.89(3) ?
N1 C5 . 1.337(3) yes
N1 C1 . 1.338(3) yes
N2 C6 . 1.342(3) yes
N2 N3 . 1.389(2) yes
N2 H1N2 . 0.86(3) ?
N3 C7 . 1.275(3) yes
C1 C2 . 1.370(3) ?
C1 H1 . 0.98(2) ?
C2 C3 . 1.382(3) ?
C2 H2 . 0.97(2) ?
C3 C4 . 1.385(3) ?
C3 H3 . 0.96(2) ?
C4 C5 . 1.383(3) ?
C4 C6 . 1.499(3) ?
C5 H5 . 0.94(2) ?
C7 C8 . 1.462(3) ?
C7 H7 . 0.98(2) ?
C8 C13 . 1.391(3) ?
C8 C9 . 1.402(3) ?
C9 C10 . 1.377(3) ?
C9 H9 . 0.94(2) ?
C10 C11 . 1.394(3) ?
C10 H10 . 1.01(2) ?
C11 C12 . 1.391(3) ?
C12 C13 . 1.383(3) ?
C12 H12 . 0.99(2) ?
C13 H13 . 0.99(2) ?
O1W H1W1 . 0.85(4) ?
O2W H1W2 . 0.89(3) ?

loop_
_geom_hbond_atom_site_label_D
_geom_hbond_atom_site_label_H
_geom_hbond_atom_site_label_A
_geom_hbond_site_symmetry_A
_geom_hbond_distance_DH
_geom_hbond_distance_HA
_geom_hbond_distance_DA
_geom_hbond_angle_DHA
_geom_hbond_publ_flag
N2 H1N2 O2W 1_555 0.87(2) 2.28(3) 3.011(2) 142(2) yes
O1W H1W1 N3 1_555 0.85(4) 2.25(4) 3.088(3) 167(4) yes
O2 H1O2 N1 5_545 0.89(3) 1.87(3) 2.759(3) 170(3) yes
O2W H1W2 O1 3_666 0.89(3) 1.92(3) 2.807(2) 173(3) yes
C7 H7 O1W 3_656 0.99(2) 2.50(2) 3.351(3) 144(2) yes

loop_
_geom_torsion_atom_site_label_1
_geom_torsion_atom_site_label_2
_geom_torsion_atom_site_label_3
_geom_torsion_atom_site_label_4
_geom_torsion
_geom_torsion_publ_flag
C6 N2 N3 C7 177.4(2) yes
C5 N1 C1 C2 -0.1(4) ?
N1 C1 C2 C3 0.0(4) ?
C1 C2 C3 C4 0.0(4) ?
C2 C3 C4 C5 0.0(3) ?
C2 C3 C4 C6 177.2(2) ?
C1 N1 C5 C4 0.1(4) ?
C3 C4 C5 N1 0.0(4) ?
C6 C4 C5 N1 -177.5(2) ?
N3 N2 C6 O1 0.9(3) ?
N3 N2 C6 C4 -177.01(18) yes
C5 C4 C6 O1 5.6(3) yes
C3 C4 C6 O1 -171.7(2) yes
C5 C4 C6 N2 -176.5(2) ?
C3 C4 C6 N2 6.3(3) ?
N2 N3 C7 C8 178.41(19) yes
N3 C7 C8 C13 176.0(2) yes
N3 C7 C8 C9 -6.4(3) yes
C13 C8 C9 C10 1.0(3) ?
C7 C8 C9 C10 -176.6(2) ?
C8 C9 C10 C11 0.2(4) ?
C9 C10 C11 O2 178.6(2) ?
C9 C10 C11 C12 -1.2(4) ?
O2 C11 C12 C13 -178.9(2) ?
C10 C11 C12 C13 0.9(3) ?
C11 C12 C13 C8 0.4(4) ?
C9 C8 C13 C12 -1.3(3) ?
C7 C8 C13 C12 176.4(2) ?

loop_
_cod_related_entry_id
_cod_related_entry_database
_cod_related_entry_code
1 ChemSpider 21105683
